data_7239493
loop_
_publ_author_name
'Efthymiou, Constantinos G.'
'Kyprianidou, Eleni J.'
'Milios, Constantinos J.'
'Manos, Manolis J.'
'Tasiopoulos, Anastasios J.'

_publ_section_title
;
 Flexible lanthanide MOFs as highly selective and reusable liquid MeOH
 sorbents
;
_journal_issue 16
_journal_name_full 'Journal of Materials Chemistry A'
_journal_page_first 5061
_journal_paper_doi 10.1039/c3ta00115f
_journal_volume 1
_journal_year 2013
_chemical_formula_moiety 'C22 H20 Ce N3 O8'
_chemical_formula_sum 'C22 H20 Ce N3 O8'
_chemical_formula_weight 594.53
_space_group_IT_number 15
_space_group_name_Hall '-C 2yc'
_space_group_name_H-M_alt 'C 1 2/c 1'
_symmetry_cell_setting monoclinic
_symmetry_space_group_name_H-M 'C 1 2/c 1'
_atom_sites_solution_hydrogens geom
_atom_sites_solution_primary direct
_atom_sites_solution_secondary difmap
_audit_creation_method SHELXL-97
_cell_angle_alpha 90.00
_cell_angle_beta 100.119(5)
_cell_angle_gamma 90.00
_cell_formula_units_Z 8
_cell_length_a 29.0489(12)
_cell_length_b 14.5685(6)
_cell_length_c 13.5097(7)
_cell_measurement_reflns_used 8278
_cell_measurement_temperature 100(2)
_cell_measurement_theta_max 28.5980
_cell_measurement_theta_min 2.9824
_cell_volume 5628.4(4)
_computing_cell_refinement 'CrysAlis RED'
_computing_data_collection 'CrysAlis CCD'
_computing_data_reduction 'CrysAlis RED'
_computing_molecular_graphics
;
DIAMOND (Brandenburg, 2006)
MERCURY (Bruno et al. 2002)
;
_computing_publication_material 'WINGX (Farrugia, 1999)'
_computing_structure_refinement 'SHELXL-97 (Sheldrick, 1997)'
_computing_structure_solution 'SHELXL-97 (Sheldrick, 1997)'
_diffrn_ambient_temperature 100(2)
_diffrn_detector_area_resol_mean 10.4223
_diffrn_measured_fraction_theta_full 0.992
_diffrn_measured_fraction_theta_max 0.992
_diffrn_measurement_device_type 'SuperNova, Dual, Cu at zero, Atlas'
_diffrn_measurement_method '\w scans'
_diffrn_radiation_monochromator mirror
_diffrn_radiation_source 'SuperNova (Mo) X-ray Source'
_diffrn_radiation_type MoK\a
_diffrn_radiation_wavelength 0.71073
_diffrn_reflns_av_R_equivalents 0.0359
_diffrn_reflns_av_sigmaI/netI 0.0511
_diffrn_reflns_limit_h_max 35
_diffrn_reflns_limit_h_min -36
_diffrn_reflns_limit_k_max 18
_diffrn_reflns_limit_k_min -18
_diffrn_reflns_limit_l_max 17
_diffrn_reflns_limit_l_min -17
_diffrn_reflns_number 14490
_diffrn_reflns_theta_full 26.74
_diffrn_reflns_theta_max 26.74
_diffrn_reflns_theta_min 3.14
_exptl_absorpt_coefficient_mu 1.661
_exptl_absorpt_correction_T_max 1.00000
_exptl_absorpt_correction_T_min 0.77726
_exptl_absorpt_correction_type multi-scan
_exptl_absorpt_process_details 'Empirical absorption correction (CrysAlis RED, Oxford Diffraction)'
_exptl_crystal_colour colorless
_exptl_crystal_density_diffrn 1.403
_exptl_crystal_density_method 'not measured'
_exptl_crystal_description plate
_exptl_crystal_F_000 2360
_exptl_crystal_size_max 0.08
_exptl_crystal_size_mid 0.06
_exptl_crystal_size_min 0.03
_refine_diff_density_max 1.934
_refine_diff_density_min -0.992
_refine_diff_density_rms 0.151
_refine_ls_extinction_method none
_refine_ls_goodness_of_fit_ref 1.069
_refine_ls_hydrogen_treatment mixed
_refine_ls_matrix_type full
_refine_ls_number_parameters 310
_refine_ls_number_reflns 5942
_refine_ls_number_restraints 82
_refine_ls_restrained_S_all 1.077
_refine_ls_R_factor_all 0.0723
_refine_ls_R_factor_gt 0.0575
_refine_ls_shift/su_max 0.001
_refine_ls_shift/su_mean 0.000
_refine_ls_structure_factor_coef Fsqd
_refine_ls_weighting_details 'calc w=1/[\s^2^(Fo^2^)+(0.0582P)^2^+82.7452P] where P=(Fo^2^+2Fc^2^)/3'
_refine_ls_weighting_scheme calc
_refine_ls_wR_factor_gt 0.1493
_refine_ls_wR_factor_ref 0.1567
_reflns_number_gt 4693
_reflns_number_total 5942
_reflns_threshold_expression >2sigma(I)
_cod_data_source_file c3ta00115f.txt
_cod_data_source_block UCY-5
_cod_depositor_comments
;
The following automatic conversions were performed:

data item '_symmetry_cell_setting' value 'Monoclinic' was changed to
'monoclinic' in accordance with the
/home/saulius/struct/COD-crude-data/automatic-downloads/DataCite-retrospective/RSC/depositions/lib/dictionaries/cif_core.dic
dictionary named 'cif_core.dic' version 2.4.2 last updated on
2011-04-26.

Automatic conversion script
Id: cif_fix_values 6909 2019-04-08 15:41:33Z antanas 
;
_cod_original_sg_symbol_H-M 'C 2/c'
_cod_database_code 7239493

loop_
_symmetry_equiv_pos_as_xyz
'x, y, z'
'-x, y, -z+1/2'
'x+1/2, y+1/2, z'
'-x+1/2, y+1/2, -z+1/2'
'-x, -y, -z'
'x, -y, z-1/2'
'-x+1/2, -y+1/2, -z'
'x+1/2, -y+1/2, z-1/2'

loop_
_atom_site_label
_atom_site_type_symbol
_atom_site_fract_x
_atom_site_fract_y
_atom_site_fract_z
_atom_site_U_iso_or_equiv
_atom_site_adp_type
_atom_site_occupancy
_atom_site_symmetry_multiplicity
_atom_site_calc_flag
_atom_site_refinement_flags
Ce1 Ce 0.318677(11) 0.21403(2) 0.04279(3) 0.02804(14) Uani 1 1 d .
O1 O 0.38127(17) 0.3309(4) 0.0018(5) 0.0489(14) Uani 1 1 d .
O2 O 0.39513(18) 0.1838(4) -0.0122(6) 0.0579(17) Uani 1 1 d .
O3 O 0.27290(17) 0.1734(4) 0.1744(4) 0.0515(15) Uani 1 1 d .
O4 O 0.29748(17) 0.2605(4) -0.1345(4) 0.0409(12) Uani 1 1 d .
O5 O 0.29442(16) 0.0681(3) -0.0547(4) 0.0408(12) Uani 1 1 d .
O6 O 0.26837(16) 0.3515(3) 0.0372(4) 0.0372(11) Uani 1 1 d .
O7 O 0.3609(3) 0.2845(5) 0.1963(6) 0.0744(19) Uani 1 1 d DU
O8 O 0.3586(2) 0.0827(5) 0.1471(6) 0.0721(18) Uani 1 1 d DU
N1 N 0.5992(2) 0.4185(5) -0.1501(5) 0.0418(15) Uani 1 1 d .
N2 N 0.3826(4) 0.3840(9) 0.3285(10) 0.124(4) Uani 1 1 d DU
N3 N 0.3832(4) 0.0130(7) 0.3105(8) 0.100(3) Uani 1 1 d DU
C1 C 0.4060(2) 0.2669(5) -0.0192(6) 0.0381(17) Uani 1 1 d .
C2 C 0.4517(2) 0.2862(5) -0.0541(6) 0.0400(17) Uani 1 1 d .
C3 C 0.4801(3) 0.2153(6) -0.0746(9) 0.065(3) Uani 1 1 d .
H3 H 0.4707 0.1549 -0.0681 0.078 Uiso 1 1 calc R
C4 C 0.5228(3) 0.2329(7) -0.1049(11) 0.083(4) Uani 1 1 d .
H4 H 0.5418 0.1844 -0.1174 0.099 Uiso 1 1 calc R
C5 C 0.5367(3) 0.3214(6) -0.1164(7) 0.051(2) Uani 1 1 d .
C6 C 0.5077(3) 0.3948(6) -0.0996(8) 0.055(2) Uani 1 1 d .
H6 H 0.5165 0.4551 -0.1092 0.066 Uiso 1 1 calc R
C7 C 0.4648(3) 0.3749(6) -0.0675(7) 0.054(2) Uani 1 1 d .
H7 H 0.4453 0.4228 -0.0555 0.065 Uiso 1 1 calc R
C8 C 0.5828(3) 0.3396(6) -0.1456(7) 0.049(2) Uani 1 1 d D
C9 C 0.2305(2) 0.1817(5) 0.1834(6) 0.0393(17) Uani 1 1 d .
C10 C 0.2114(2) 0.1213(5) 0.2554(5) 0.0336(15) Uani 1 1 d .
C11 C 0.1648(2) 0.1314(5) 0.2672(5) 0.0345(15) Uani 1 1 d .
H11 H 0.1462 0.1765 0.2316 0.041 Uiso 1 1 calc R
C12 C 0.1463(2) 0.0733(5) 0.3327(6) 0.0355(16) Uani 1 1 d .
C13 C 0.1737(2) 0.0025(5) 0.3837(6) 0.0354(16) Uani 1 1 d .
H13 H 0.1607 -0.0382 0.4241 0.043 Uiso 1 1 calc R
C14 C 0.2203(2) -0.0061(4) 0.3730(5) 0.0313(14) Uani 1 1 d .
C15 C 0.2392(2) 0.0543(5) 0.3098(5) 0.0325(15) Uani 1 1 d .
H15 H 0.2706 0.0495 0.3042 0.039 Uiso 1 1 calc R
C16 C 0.2508(2) 0.0784(4) -0.0710(5) 0.0314(14) Uani 1 1 d .
C17 C 0.3479(5) 0.3272(11) 0.2662(10) 0.127(4) Uani 1 1 d DU
C18 C 0.3614(6) 0.4361(12) 0.3997(12) 0.141(5) Uani 1 1 d DU
H18A H 0.3305 0.4132 0.4004 0.212 Uiso 1 1 calc R
H18B H 0.3597 0.4996 0.3805 0.212 Uiso 1 1 calc R
H18C H 0.3800 0.4300 0.4656 0.212 Uiso 1 1 calc R
C19 C 0.4285(5) 0.3974(12) 0.3023(13) 0.134(5) Uani 1 1 d DU
H19A H 0.4332 0.3534 0.2521 0.202 Uiso 1 1 calc R
H19B H 0.4520 0.3895 0.3610 0.202 Uiso 1 1 calc R
H19C H 0.4305 0.4583 0.2762 0.202 Uiso 1 1 calc R
C20 C 0.3674(5) 0.0870(9) 0.2412(6) 0.109(4) Uani 1 1 d DU
C21 C 0.3778(7) -0.0723(10) 0.2534(13) 0.148(5) Uani 1 1 d DU
H21A H 0.3881 -0.1228 0.2975 0.223 Uiso 1 1 calc R
H21B H 0.3963 -0.0697 0.2012 0.223 Uiso 1 1 calc R
H21C H 0.3455 -0.0807 0.2241 0.223 Uiso 1 1 calc R
C22 C 0.3988(6) 0.0256(13) 0.4177(9) 0.140(6) Uani 1 1 d DU
H22A H 0.4076 -0.0326 0.4485 0.210 Uiso 1 1 calc R
H22B H 0.3738 0.0515 0.4468 0.210 Uiso 1 1 calc R
H22C H 0.4251 0.0664 0.4287 0.210 Uiso 1 1 calc R
H16 H 0.592(6) 0.274(3) -0.151(14) 0.168 Uiso 1 1 d D

loop_
_atom_site_aniso_label
_atom_site_aniso_U_11
_atom_site_aniso_U_22
_atom_site_aniso_U_33
_atom_site_aniso_U_23
_atom_site_aniso_U_13
_atom_site_aniso_U_12
Ce1 0.01934(19) 0.0255(2) 0.0431(2) 0.00092(17) 0.01615(15) -0.00100(13)
O1 0.035(3) 0.039(3) 0.082(4) -0.013(3) 0.035(3) -0.013(2)
O2 0.038(3) 0.039(3) 0.109(5) 0.000(3) 0.048(3) -0.002(2)
O3 0.028(3) 0.071(4) 0.060(4) 0.029(3) 0.022(2) 0.006(3)
O4 0.032(3) 0.049(3) 0.047(3) 0.008(3) 0.019(2) 0.004(2)
O5 0.026(2) 0.029(2) 0.072(4) -0.008(2) 0.021(2) -0.0024(19)
O6 0.031(2) 0.026(2) 0.060(3) -0.004(2) 0.023(2) -0.0030(19)
O7 0.080(4) 0.072(4) 0.070(3) 0.008(3) 0.009(3) -0.015(3)
O8 0.057(3) 0.080(4) 0.080(3) 0.005(3) 0.012(3) 0.020(3)
N1 0.028(3) 0.050(4) 0.053(4) -0.005(3) 0.022(3) -0.009(3)
N2 0.129(5) 0.117(5) 0.121(5) -0.008(4) 0.011(4) -0.002(4)
N3 0.101(5) 0.101(5) 0.099(4) 0.009(4) 0.017(4) 0.002(4)
C1 0.024(3) 0.041(4) 0.055(5) -0.003(3) 0.021(3) -0.003(3)
C2 0.025(3) 0.047(4) 0.052(4) -0.005(4) 0.019(3) -0.009(3)
C3 0.046(5) 0.044(5) 0.116(9) -0.002(5) 0.048(5) -0.002(4)
C4 0.049(5) 0.055(6) 0.161(12) -0.022(7) 0.064(7) -0.007(4)
C5 0.039(4) 0.052(5) 0.069(6) -0.020(4) 0.030(4) -0.015(4)
C6 0.042(4) 0.044(5) 0.086(7) -0.009(5) 0.032(4) -0.010(4)
C7 0.041(4) 0.045(5) 0.083(6) -0.008(4) 0.031(4) -0.002(4)
C8 0.039(4) 0.054(5) 0.061(5) -0.010(4) 0.029(4) -0.008(4)
C9 0.032(4) 0.040(4) 0.051(4) 0.007(4) 0.021(3) 0.006(3)
C10 0.030(3) 0.032(3) 0.043(4) 0.000(3) 0.019(3) -0.001(3)
C11 0.028(3) 0.036(4) 0.044(4) 0.005(3) 0.016(3) 0.005(3)
C12 0.024(3) 0.035(4) 0.052(4) 0.000(3) 0.020(3) 0.001(3)
C13 0.028(3) 0.028(3) 0.056(4) 0.003(3) 0.021(3) -0.001(3)
C14 0.029(3) 0.021(3) 0.048(4) 0.002(3) 0.020(3) 0.001(2)
C15 0.019(3) 0.035(4) 0.048(4) 0.000(3) 0.017(3) -0.001(3)
C16 0.028(3) 0.024(3) 0.046(4) -0.002(3) 0.019(3) -0.002(3)
C17 0.129(6) 0.126(6) 0.127(6) -0.006(4) 0.023(4) 0.003(4)
C18 0.147(6) 0.141(7) 0.135(6) -0.005(4) 0.026(5) 0.003(5)
C19 0.135(5) 0.132(7) 0.135(7) 0.002(5) 0.021(4) 0.002(4)
C20 0.106(6) 0.116(5) 0.104(5) 0.009(4) 0.019(4) 0.000(4)
C21 0.158(7) 0.137(6) 0.152(7) -0.016(5) 0.032(5) 0.003(5)
C22 0.143(7) 0.140(8) 0.138(7) 0.001(5) 0.025(5) -0.003(5)

loop_
_atom_type_symbol
_atom_type_description
_atom_type_scat_dispersion_real
_atom_type_scat_dispersion_imag
_atom_type_scat_source
C C 0.0033 0.0016 'International Tables Vol C Tables 4.2.6.8 and 6.1.1.4'
H H 0.0000 0.0000 'International Tables Vol C Tables 4.2.6.8 and 6.1.1.4'
N N 0.0061 0.0033 'International Tables Vol C Tables 4.2.6.8 and 6.1.1.4'
O O 0.0106 0.0060 'International Tables Vol C Tables 4.2.6.8 and 6.1.1.4'
Ce Ce -0.2486 2.6331 'International Tables Vol C Tables 4.2.6.8 and 6.1.1.4'

loop_
_geom_angle_atom_site_label_1
_geom_angle_atom_site_label_2
_geom_angle_atom_site_label_3
_geom_angle
_geom_angle_site_symmetry_1
_geom_angle_site_symmetry_3
O7 Ce1 O4 135.5(2) . .
O7 Ce1 O3 75.1(2) . .
O4 Ce1 O3 133.77(17) . .
O7 Ce1 O6 83.8(2) . .
O4 Ce1 O6 72.66(17) . .
O3 Ce1 O6 80.00(17) . .
O7 Ce1 O2 89.2(3) . .
O4 Ce1 O2 80.9(2) . .
O3 Ce1 O2 142.1(2) . .
O6 Ce1 O2 133.18(17) . .
O7 Ce1 O8 74.5(2) . .
O4 Ce1 O8 139.5(2) . .
O3 Ce1 O8 70.7(2) . .
O6 Ce1 O8 147.1(2) . .
O2 Ce1 O8 71.9(2) . .
O7 Ce1 O5 147.8(2) . .
O4 Ce1 O5 74.08(18) . .
O3 Ce1 O5 92.14(19) . .
O6 Ce1 O5 123.68(16) . .
O2 Ce1 O5 83.00(17) . .
O8 Ce1 O5 73.4(2) . .
O7 Ce1 O1 69.1(2) . .
O4 Ce1 O1 71.32(19) . .
O3 Ce1 O1 142.1(2) . .
O6 Ce1 O1 84.00(15) . .
O2 Ce1 O1 50.69(17) . .
O8 Ce1 O1 110.0(2) . .
O5 Ce1 O1 125.10(16) . .
O7 Ce1 O6 140.6(2) . 7
O4 Ce1 O6 69.91(16) . 7
O3 Ce1 O6 67.94(18) . 7
O6 Ce1 O6 76.75(16) . 7
O2 Ce1 O6 128.84(19) . 7
O8 Ce1 O6 104.8(2) . 7
O5 Ce1 O6 49.46(14) . 7
O1 Ce1 O6 140.29(18) . 7
O7 Ce1 C1 78.5(2) . .
O4 Ce1 C1 74.26(19) . .
O3 Ce1 C1 151.2(2) . .
O6 Ce1 C1 108.48(18) . .
O2 Ce1 C1 25.49(19) . .
O8 Ce1 C1 91.3(2) . .
O5 Ce1 C1 104.43(18) . .
O1 Ce1 C1 25.20(18) . .
O6 Ce1 C1 140.24(19) 7 .
O7 Ce1 C16 153.4(2) . .
O4 Ce1 C16 69.81(18) . .
O3 Ce1 C16 79.83(19) . .
O6 Ce1 C16 100.69(17) . .
O2 Ce1 C16 105.55(19) . .
O8 Ce1 C16 89.0(2) . .
O5 Ce1 C16 24.23(15) . .
O1 Ce1 C16 137.22(18) . .
O6 Ce1 C16 25.23(15) 7 .
C1 Ce1 C16 123.47(19) . .
O7 Ce1 Ce1 116.87(19) . 7
O4 Ce1 Ce1 65.77(11) . 7
O3 Ce1 Ce1 69.11(12) . 7
O6 Ce1 Ce1 40.71(11) . 7
O2 Ce1 Ce1 146.49(17) . 7
O8 Ce1 Ce1 132.76(16) . 7
O5 Ce1 Ce1 84.24(11) . 7
O1 Ce1 Ce1 116.89(13) . 7
O6 Ce1 Ce1 36.04(10) 7 7
C1 Ce1 Ce1 134.96(16) . 7
C16 Ce1 Ce1 60.40(12) . 7
C1 O1 Ce1 90.7(4) . .
C1 O2 Ce1 95.8(4) . .
C9 O3 Ce1 134.6(5) . .
C9 O4 Ce1 135.7(5) 7 .
C16 O5 Ce1 99.9(4) . .
C16 O6 Ce1 157.5(5) 7 .
C16 O6 Ce1 89.4(4) 7 7
Ce1 O6 Ce1 103.25(16) . 7
C17 O7 Ce1 132.9(8) . .
C20 O8 Ce1 121.2(7) . .
C8 N1 C12 117.9(7) . 8
C18 N2 C19 127.5(14) . .
C18 N2 C17 110.5(11) . .
C19 N2 C17 120.6(13) . .
C20 N3 C22 123.9(11) . .
C20 N3 C21 107.5(12) . .
C22 N3 C21 128.5(13) . .
O1 C1 O2 122.9(6) . .
O1 C1 C2 120.5(7) . .
O2 C1 C2 116.6(6) . .
O1 C1 Ce1 64.1(3) . .
O2 C1 Ce1 58.8(3) . .
C2 C1 Ce1 175.2(5) . .
C7 C2 C3 119.3(7) . .
C7 C2 C1 119.8(7) . .
C3 C2 C1 120.9(7) . .
C2 C3 C4 121.0(8) . .
C2 C3 H3 119.5 . .
C4 C3 H3 119.5 . .
C5 C4 C3 120.2(8) . .
C5 C4 H4 119.9 . .
C3 C4 H4 119.9 . .
C4 C5 C6 120.1(7) . .
C4 C5 C8 119.9(8) . .
C6 C5 C8 120.0(8) . .
C5 C6 C7 118.6(8) . .
C5 C6 H6 120.7 . .
C7 C6 H6 120.7 . .
C2 C7 C6 120.8(7) . .
C2 C7 H7 119.6 . .
C6 C7 H7 119.6 . .
N1 C8 C5 123.2(8) . .
N1 C8 H16 140(10) . .
C5 C8 H16 96(10) . .
O3 C9 O4 123.9(7) . 7
O3 C9 C10 119.1(6) . .
O4 C9 C10 117.1(6) 7 .
C15 C10 C11 119.8(6) . .
C15 C10 C9 120.8(6) . .
C11 C10 C9 119.4(6) . .
C10 C11 C12 119.8(6) . .
C10 C11 H11 120.1 . .
C12 C11 H11 120.1 . .
C11 C12 C13 120.4(6) . .
C11 C12 N1 122.6(6) . 8_456
C13 C12 N1 117.1(6) . 8_456
C14 C13 C12 119.5(6) . .
C14 C13 H13 120.3 . .
C12 C13 H13 120.3 . .
C13 C14 C15 119.9(6) . .
C13 C14 C16 120.9(6) . 6_556
C15 C14 C16 119.2(5) . 6_556
C10 C15 C14 120.5(6) . .
C10 C15 H15 119.8 . .
C14 C15 H15 119.8 . .
O5 C16 O6 121.3(6) . 7
O5 C16 C14 119.8(6) . 6
O6 C16 C14 118.9(5) 7 6
O5 C16 Ce1 55.9(3) . .
O6 C16 Ce1 65.4(3) 7 .
C14 C16 Ce1 175.6(4) 6 .
O7 C17 N2 116.8(12) . .
N2 C18 H18A 109.5 . .
N2 C18 H18B 109.5 . .
H18A C18 H18B 109.5 . .
N2 C18 H18C 109.5 . .
H18A C18 H18C 109.5 . .
H18B C18 H18C 109.5 . .
N2 C19 H19A 109.5 . .
N2 C19 H19B 109.5 . .
H19A C19 H19B 109.5 . .
N2 C19 H19C 109.5 . .
H19A C19 H19C 109.5 . .
H19B C19 H19C 109.5 . .
O8 C20 N3 127.1(11) . .
N3 C21 H21A 109.5 . .
N3 C21 H21B 109.5 . .
H21A C21 H21B 109.5 . .
N3 C21 H21C 109.5 . .
H21A C21 H21C 109.5 . .
H21B C21 H21C 109.5 . .
N3 C22 H22A 109.5 . .
N3 C22 H22B 109.5 . .
H22A C22 H22B 109.5 . .
N3 C22 H22C 109.5 . .
H22A C22 H22C 109.5 . .
H22B C22 H22C 109.5 . .

loop_
_geom_bond_atom_site_label_1
_geom_bond_atom_site_label_2
_geom_bond_distance
_geom_bond_site_symmetry_2
Ce1 O7 2.443(8) .
Ce1 O4 2.461(5) .
Ce1 O3 2.472(5) .
Ce1 O6 2.473(5) .
Ce1 O2 2.502(5) .
Ce1 O8 2.533(7) .
Ce1 O5 2.534(5) .
Ce1 O1 2.620(5) .
Ce1 O6 2.741(5) 7
Ce1 C1 2.912(6) .
Ce1 C16 3.015(7) .
Ce1 Ce1 4.0909(7) 7
O1 C1 1.240(9) .
O2 C1 1.259(9) .
O3 C9 1.266(8) .
O4 C9 1.271(9) 7
O5 C16 1.256(8) .
O6 C16 1.285(8) 7
O6 Ce1 2.741(5) 7
O7 C17 1.244(5) .
O8 C20 1.254(5) .
N1 C8 1.251(10) .
N1 C12 1.431(8) 8
N2 C18 1.446(5) .
N2 C19 1.450(5) .
N2 C17 1.453(5) .
N3 C20 1.449(5) .
N3 C22 1.452(5) .
N3 C21 1.456(5) .
C1 C2 1.511(9) .
C2 C7 1.369(11) .
C2 C3 1.381(11) .
C3 C4 1.395(11) .
C3 H3 0.9300 .
C4 C5 1.368(13) .
C4 H4 0.9300 .
C5 C6 1.405(12) .
C5 C8 1.483(10) .
C6 C7 1.420(10) .
C6 H6 0.9300 .
C7 H7 0.9300 .
C8 H16 1.001(10) .
C9 O4 1.271(9) 7
C9 C10 1.489(10) .
C10 C15 1.390(10) .
C10 C11 1.398(9) .
C11 C12 1.398(9) .
C11 H11 0.9300 .
C12 C13 1.407(10) .
C12 N1 1.431(8) 8_456
C13 C14 1.392(8) .
C13 H13 0.9300 .
C14 C15 1.406(9) .
C14 C16 1.494(9) 6_556
C15 H15 0.9300 .
C16 O6 1.285(8) 7
C16 C14 1.494(9) 6
C18 H18A 0.9600 .
C18 H18B 0.9600 .
C18 H18C 0.9600 .
C19 H19A 0.9600 .
C19 H19B 0.9600 .
C19 H19C 0.9600 .
C21 H21A 0.9600 .
C21 H21B 0.9600 .
C21 H21C 0.9600 .
C22 H22A 0.9600 .
C22 H22B 0.9600 .
C22 H22C 0.9600 .

loop_
_platon_squeeze_void_nr
_platon_squeeze_void_average_x
_platon_squeeze_void_average_y
_platon_squeeze_void_average_z
_platon_squeeze_void_volume
_platon_squeeze_void_count_electrons
_platon_squeeze_void_content
1 0.000 0.500 -0.002 336 53 ' '
2 0.251 0.750 -0.001 211 35 ' '
3 0.500 0.001 -0.001 334 53 ' '
4 0.750 0.250 0.000 209 35 ' '
5 0.250 0.250 0.500 209 35 ' '
6 0.750 0.750 0.500 209 35 ' '
